data_4102271
loop_
_publ_author_name
'J. Krzystek'
'Dale C. Swenson'
'S. A. Zvyagin'
'Dmitry Smirnov'
'Andrew Ozarowski'
'Joshua Telser'

_publ_section_title
;
 Cobalt(II) "Scorpionate" Complexes as Models for Cobalt-Substituted Zinc
 Enzymes: Electronic Structure Investigation by High-Frequency and -Field
 Electron Paramagnetic Resonance Spectroscopy
;
_journal_name_full 'Journal of the American Chemical Society'
_journal_page_first 5241
_journal_page_last 5253
_journal_paper_doi 10.1021/ja910766w
_journal_volume 132
_journal_year 2010
_chemical_formula_moiety 'C25 H40 B Co N7 S'
_chemical_formula_sum 'C25 H40 B Co N7 S'
_chemical_formula_weight 540.44
_chemical_name_systematic
; 
 ? 
;
_space_group_IT_number 14
_symmetry_cell_setting monoclinic
_symmetry_space_group_name_Hall '-P 2yn'
_symmetry_space_group_name_H-M 'P 1 21/n 1'
_atom_sites_solution_hydrogens geom
_atom_sites_solution_primary direct
_atom_sites_solution_secondary difmap
_audit_creation_method SHELXL-97
_cell_angle_alpha 90.00
_cell_angle_beta 98.059(5)
_cell_angle_gamma 90.00
_cell_formula_units_Z 4
_cell_length_a 9.6545(11)
_cell_length_b 17.4408(18)
_cell_length_c 17.9183(18)
_cell_measurement_reflns_used 13045
_cell_measurement_temperature 190(2)
_cell_measurement_theta_max 27.5
_cell_measurement_theta_min 1.0
_cell_volume 2987.3(5)
_computing_cell_refinement 'HKL Scalepack (Otwinowski & Minor, 1997)'
_computing_data_collection 'Collect (Nonius BV, 1997-2000)'
_computing_data_reduction 'Denzo, HKL Scalepack (Otwinowski & Minor, 1997)'
_computing_molecular_graphics 'SHELXTL v6.1 (Sheldrick, 2001)'
_computing_publication_material 'SHELXTL v6.1 (Sheldrick, 2001)'
_computing_structure_refinement 'SHELXTL v6.1 (Sheldrick, 2001)'
_computing_structure_solution 'SHELXTL v6.1 (Sheldrick, 2001)'
_diffrn_ambient_temperature 190(2)
_diffrn_detector_area_resol_mean 9
_diffrn_measured_fraction_theta_full 0.999
_diffrn_measured_fraction_theta_max 0.999
_diffrn_measurement_device_type 'Nonius KappaCCD'
_diffrn_measurement_method 'CCD phi and omega scans'
_diffrn_radiation_monochromator graphite
_diffrn_radiation_source 'fine-focus sealed tube'
_diffrn_radiation_type MoK\a
_diffrn_radiation_wavelength 0.71073
_diffrn_reflns_av_R_equivalents 0.0793
_diffrn_reflns_av_sigmaI/netI 0.0662
_diffrn_reflns_limit_h_max 12
_diffrn_reflns_limit_h_min -12
_diffrn_reflns_limit_k_max 22
_diffrn_reflns_limit_k_min -20
_diffrn_reflns_limit_l_max 23
_diffrn_reflns_limit_l_min -23
_diffrn_reflns_number 54226
_diffrn_reflns_theta_full 27.48
_diffrn_reflns_theta_max 27.5
_diffrn_reflns_theta_min 3.1
_diffrn_standards_number 0
_exptl_absorpt_coefficient_mu 0.669
_exptl_absorpt_correction_T_max 0.9835
_exptl_absorpt_correction_T_min 0.8094
_exptl_absorpt_correction_type multi-scan
_exptl_absorpt_process_details 'HKL Scalepack (Otwinowski & Minor, 1997)'
_exptl_crystal_colour blue
_exptl_crystal_density_diffrn 1.202
_exptl_crystal_density_method 'not measured'
_exptl_crystal_description plate
_exptl_crystal_F_000 1148
_exptl_crystal_size_max 0.33
_exptl_crystal_size_mid 0.27
_exptl_crystal_size_min 0.03
_refine_diff_density_max 0.297
_refine_diff_density_min -0.335
_refine_diff_density_rms 0.060
_refine_ls_extinction_method none
_refine_ls_goodness_of_fit_ref 1.029
_refine_ls_hydrogen_treatment constr
_refine_ls_matrix_type full
_refine_ls_number_parameters 328
_refine_ls_number_reflns 6838
_refine_ls_number_restraints 0
_refine_ls_restrained_S_all 1.029
_refine_ls_R_factor_all 0.0918
_refine_ls_R_factor_gt 0.0434
_refine_ls_shift/su_max 0.001
_refine_ls_shift/su_mean 0.000
_refine_ls_structure_factor_coef Fsqd
_refine_ls_weighting_details 'calc w=1/[\s^2^(Fo^2^)+(0.0416P)^2^+0.6680P] where P=(Fo^2^+2Fc^2^)/3'
_refine_ls_weighting_scheme calc
_refine_ls_wR_factor_gt 0.0857
_refine_ls_wR_factor_ref 0.1011
_reflns_number_gt 4399
_reflns_number_total 6838
_reflns_threshold_expression >2sigma(I)
_cod_data_source_file ja910766w_si_002_6.cif
_cod_data_source_block Tp(t-Bu)(Me)CoNCS
_cod_original_sg_symbol_Hall '-P 2yn '
_cod_database_code 4102271

loop_
_symmetry_equiv_pos_as_xyz
'x, y, z'
'-x+1/2, y+1/2, -z+1/2'
'-x, -y, -z'
'x-1/2, -y-1/2, z-1/2'

loop_
_atom_site_label
_atom_site_type_symbol
_atom_site_fract_x
_atom_site_fract_y
_atom_site_fract_z
_atom_site_U_iso_or_equiv
_atom_site_adp_type
_atom_site_occupancy
_atom_site_symmetry_multiplicity
_atom_site_calc_flag
_atom_site_refinement_flags
Co1 Co 0.21199(3) 0.225814(16) 0.221470(17) 0.02787(10) Uani 1 1 d .
N1 N 0.11345(19) 0.17654(10) 0.30024(11) 0.0293(4) Uani 1 1 d .
N2 N 0.10605(18) 0.22782(9) 0.35861(10) 0.0257(4) Uani 1 1 d .
N3 N 0.08951(19) 0.32031(10) 0.20887(10) 0.0287(4) Uani 1 1 d .
N4 N 0.07302(18) 0.34874(9) 0.27932(10) 0.0253(4) Uani 1 1 d .
N5 N 0.36781(18) 0.26986(10) 0.29598(10) 0.0264(4) Uani 1 1 d .
N6 N 0.31145(18) 0.31503(9) 0.34792(10) 0.0262(4) Uani 1 1 d .
N7 N 0.2541(2) 0.16984(12) 0.13547(12) 0.0418(5) Uani 1 1 d .
C1 C 0.2857(2) 0.13297(12) 0.08605(13) 0.0311(5) Uani 1 1 d .
S1 S 0.33026(8) 0.08196(3) 0.01857(4) 0.04238(18) Uani 1 1 d .
B1 B 0.1524(3) 0.31285(13) 0.35222(15) 0.0262(6) Uani 1 1 d .
H1 H 0.1316 0.3424 0.3972 0.031 Uiso 1 1 calc R
C2 C 0.0646(2) 0.10884(12) 0.32162(14) 0.0331(6) Uani 1 1 d .
C3 C 0.0266(2) 0.11678(13) 0.39336(15) 0.0364(6) Uani 1 1 d .
H3 H -0.0106 0.0779 0.4219 0.044 Uiso 1 1 calc R
C4 C 0.0531(2) 0.19178(12) 0.41511(13) 0.0301(5) Uani 1 1 d .
C5 C 0.0553(3) 0.03892(13) 0.27052(16) 0.0429(7) Uani 1 1 d .
C6 C 0.2035(3) 0.01205(15) 0.26092(18) 0.0539(8) Uani 1 1 d .
H6A H 0.2573 0.0025 0.3106 0.081 Uiso 1 1 calc R
H6B H 0.2500 0.0518 0.2348 0.081 Uiso 1 1 calc R
H6C H 0.1975 -0.0353 0.2312 0.081 Uiso 1 1 calc R
C7 C -0.0278(3) 0.05804(15) 0.19382(16) 0.0518(8) Uani 1 1 d .
H7A H -0.0381 0.0118 0.1625 0.078 Uiso 1 1 calc R
H7B H 0.0219 0.0974 0.1689 0.078 Uiso 1 1 calc R
H7C H -0.1205 0.0772 0.2008 0.078 Uiso 1 1 calc R
C8 C -0.0181(4) -0.02604(15) 0.3076(2) 0.0734(11) Uani 1 1 d .
H8A H -0.0255 -0.0712 0.2748 0.110 Uiso 1 1 calc R
H8B H -0.1119 -0.0093 0.3153 0.110 Uiso 1 1 calc R
H8C H 0.0363 -0.0390 0.3563 0.110 Uiso 1 1 calc R
C9 C 0.0112(2) 0.36398(12) 0.15775(13) 0.0300(5) Uani 1 1 d .
C10 C -0.0551(2) 0.41996(12) 0.19473(14) 0.0322(5) Uani 1 1 d .
H10 H -0.1169 0.4583 0.1719 0.039 Uiso 1 1 calc R
C11 C -0.0147(2) 0.40945(11) 0.27060(13) 0.0279(5) Uani 1 1 d .
C12 C 0.0006(3) 0.34884(14) 0.07390(14) 0.0400(6) Uani 1 1 d .
C13 C -0.0568(3) 0.26792(15) 0.05611(16) 0.0520(7) Uani 1 1 d .
H13A H 0.0098 0.2300 0.0803 0.078 Uiso 1 1 calc R
H13B H -0.0704 0.2599 0.0014 0.078 Uiso 1 1 calc R
H13C H -0.1465 0.2621 0.0752 0.078 Uiso 1 1 calc R
C14 C -0.1008(4) 0.40649(18) 0.03089(16) 0.0637(9) Uani 1 1 d .
H14A H -0.1934 0.4009 0.0467 0.096 Uiso 1 1 calc R
H14B H -0.1075 0.3967 -0.0234 0.096 Uiso 1 1 calc R
H14C H -0.0663 0.4587 0.0419 0.096 Uiso 1 1 calc R
C15 C 0.1449(3) 0.35650(18) 0.04854(16) 0.0597(8) Uani 1 1 d .
H15A H 0.1815 0.4082 0.0601 0.090 Uiso 1 1 calc R
H15B H 0.1369 0.3475 -0.0059 0.090 Uiso 1 1 calc R
H15C H 0.2088 0.3187 0.0751 0.090 Uiso 1 1 calc R
C16 C 0.5072(2) 0.27708(11) 0.31055(12) 0.0244(5) Uani 1 1 d .
C17 C 0.5403(2) 0.32797(12) 0.37067(13) 0.0305(5) Uani 1 1 d .
H17 H 0.6314 0.3438 0.3921 0.037 Uiso 1 1 calc R
C18 C 0.4157(2) 0.35074(11) 0.39279(12) 0.0270(5) Uani 1 1 d .
C19 C 0.6050(2) 0.23202(12) 0.26840(14) 0.0307(5) Uani 1 1 d .
C20 C 0.7558(3) 0.24939(17) 0.30116(18) 0.0527(8) Uani 1 1 d .
H20A H 0.7736 0.3044 0.2968 0.079 Uiso 1 1 calc R
H20B H 0.8192 0.2206 0.2734 0.079 Uiso 1 1 calc R
H20C H 0.7718 0.2344 0.3544 0.079 Uiso 1 1 calc R
C21 C 0.5850(3) 0.25327(15) 0.18447(15) 0.0453(7) Uani 1 1 d .
H21A H 0.4864 0.2469 0.1633 0.068 Uiso 1 1 calc R
H21B H 0.6429 0.2197 0.1577 0.068 Uiso 1 1 calc R
H21C H 0.6129 0.3067 0.1788 0.068 Uiso 1 1 calc R
C22 C 0.5767(3) 0.14629(13) 0.27718(17) 0.0469(7) Uani 1 1 d .
H22A H 0.5887 0.1330 0.3308 0.070 Uiso 1 1 calc R
H22B H 0.6426 0.1165 0.2519 0.070 Uiso 1 1 calc R
H22C H 0.4808 0.1345 0.2544 0.070 Uiso 1 1 calc R
C23 C 0.0279(3) 0.23078(14) 0.48589(14) 0.0410(6) Uani 1 1 d .
H23A H 0.1149 0.2547 0.5097 0.061 Uiso 1 1 calc R
H23B H -0.0036 0.1931 0.5204 0.061 Uiso 1 1 calc R
H23C H -0.0441 0.2703 0.4741 0.061 Uiso 1 1 calc R
C24 C -0.0559(3) 0.45327(13) 0.33565(14) 0.0385(6) Uani 1 1 d .
H24A H -0.0957 0.4180 0.3696 0.058 Uiso 1 1 calc R
H24B H -0.1258 0.4920 0.3170 0.058 Uiso 1 1 calc R
H24C H 0.0267 0.4785 0.3630 0.058 Uiso 1 1 calc R
C25 C 0.3912(3) 0.40517(13) 0.45418(14) 0.0389(6) Uani 1 1 d .
H25A H 0.3431 0.4510 0.4320 0.058 Uiso 1 1 calc R
H25B H 0.4811 0.4200 0.4829 0.058 Uiso 1 1 calc R
H25C H 0.3333 0.3802 0.4878 0.058 Uiso 1 1 calc R

loop_
_atom_site_aniso_label
_atom_site_aniso_U_11
_atom_site_aniso_U_22
_atom_site_aniso_U_33
_atom_site_aniso_U_23
_atom_site_aniso_U_13
_atom_site_aniso_U_12
Co1 0.02380(17) 0.03072(17) 0.02943(19) -0.00856(13) 0.00483(13) -0.00036(13)
N1 0.0261(10) 0.0250(9) 0.0379(12) -0.0077(8) 0.0083(9) -0.0010(8)
N2 0.0239(10) 0.0251(9) 0.0281(11) -0.0043(8) 0.0038(8) 0.0023(8)
N3 0.0272(11) 0.0340(10) 0.0254(11) -0.0061(8) 0.0048(9) -0.0007(8)
N4 0.0239(10) 0.0255(9) 0.0271(11) -0.0051(7) 0.0054(8) 0.0009(7)
N5 0.0236(10) 0.0286(9) 0.0274(11) -0.0058(8) 0.0050(8) 0.0009(8)
N6 0.0253(10) 0.0260(9) 0.0270(11) -0.0054(8) 0.0031(8) 0.0005(7)
N7 0.0393(13) 0.0473(12) 0.0394(13) -0.0139(10) 0.0078(10) 0.0034(10)
C1 0.0280(13) 0.0330(12) 0.0322(14) -0.0012(10) 0.0038(11) -0.0004(10)
S1 0.0617(5) 0.0360(3) 0.0326(4) -0.0043(3) 0.0177(3) 0.0069(3)
B1 0.0272(14) 0.0259(12) 0.0260(15) -0.0059(10) 0.0056(11) 0.0001(10)
C2 0.0240(13) 0.0276(12) 0.0476(16) -0.0016(10) 0.0051(11) 0.0020(9)
C3 0.0346(14) 0.0296(12) 0.0461(16) 0.0047(11) 0.0099(12) 0.0001(10)
C4 0.0261(12) 0.0331(12) 0.0308(14) 0.0027(10) 0.0027(11) 0.0046(9)
C5 0.0417(16) 0.0286(12) 0.0602(19) -0.0109(12) 0.0133(14) -0.0041(11)
C6 0.0495(17) 0.0376(14) 0.075(2) -0.0133(14) 0.0112(16) 0.0106(13)
C7 0.0399(16) 0.0492(16) 0.064(2) -0.0240(14) 0.0010(15) -0.0040(13)
C8 0.090(3) 0.0367(16) 0.102(3) -0.0157(16) 0.042(2) -0.0263(16)
C9 0.0253(12) 0.0335(12) 0.0304(14) 0.0022(10) 0.0012(10) -0.0054(10)
C10 0.0308(13) 0.0288(12) 0.0368(15) 0.0031(10) 0.0034(11) 0.0011(10)
C11 0.0255(12) 0.0243(11) 0.0345(14) -0.0008(9) 0.0065(10) 0.0005(9)
C12 0.0407(15) 0.0497(15) 0.0290(14) -0.0016(11) 0.0024(12) 0.0006(12)
C13 0.0547(18) 0.0591(17) 0.0393(16) -0.0137(13) -0.0034(14) -0.0021(14)
C14 0.078(2) 0.075(2) 0.0338(17) 0.0067(15) -0.0072(16) 0.0177(18)
C15 0.061(2) 0.083(2) 0.0377(17) 0.0011(15) 0.0161(15) -0.0068(17)
C16 0.0223(11) 0.0227(10) 0.0281(12) 0.0020(9) 0.0033(9) -0.0008(9)
C17 0.0255(13) 0.0290(11) 0.0360(14) -0.0014(10) 0.0007(11) -0.0033(9)
C18 0.0304(13) 0.0237(11) 0.0255(13) -0.0019(9) -0.0005(10) -0.0013(9)
C19 0.0230(12) 0.0310(12) 0.0388(14) -0.0024(10) 0.0064(10) 0.0005(10)
C20 0.0250(14) 0.0619(17) 0.071(2) -0.0184(15) 0.0051(14) 0.0020(12)
C21 0.0415(16) 0.0548(15) 0.0423(17) -0.0014(12) 0.0153(13) 0.0026(12)
C22 0.0457(17) 0.0332(13) 0.065(2) -0.0046(12) 0.0204(15) 0.0050(11)
C23 0.0456(16) 0.0468(14) 0.0318(14) 0.0010(11) 0.0101(12) -0.0018(12)
C24 0.0421(15) 0.0320(12) 0.0425(16) -0.0031(11) 0.0091(12) 0.0101(11)
C25 0.0398(15) 0.0361(13) 0.0394(16) -0.0111(11) -0.0002(12) -0.0006(11)

loop_
_atom_type_symbol
_atom_type_description
_atom_type_scat_dispersion_real
_atom_type_scat_dispersion_imag
_atom_type_scat_source
C C 0.0033 0.0016 'International Tables Vol C Tables 4.2.6.8 and 6.1.1.4'
H H 0.0000 0.0000 'International Tables Vol C Tables 4.2.6.8 and 6.1.1.4'
B B 0.0013 0.0007 'International Tables Vol C Tables 4.2.6.8 and 6.1.1.4'
N N 0.0061 0.0033 'International Tables Vol C Tables 4.2.6.8 and 6.1.1.4'
Co Co 0.3494 0.9721 'International Tables Vol C Tables 4.2.6.8 and 6.1.1.4'
S S 0.1246 0.1234 'International Tables Vol C Tables 4.2.6.8 and 6.1.1.4'

loop_
_geom_angle_atom_site_label_1
_geom_angle_atom_site_label_2
_geom_angle_atom_site_label_3
_geom_angle
_geom_angle_publ_flag
N7 Co1 N1 121.57(8) yes
N7 Co1 N5 120.26(8) yes
N1 Co1 N5 94.63(7) yes
N7 Co1 N3 120.81(8) yes
N1 Co1 N3 95.75(7) yes
N5 Co1 N3 97.67(7) yes
C2 N1 N2 107.10(18) yes
C2 N1 Co1 142.78(16) yes
N2 N1 Co1 109.56(12) yes
C4 N2 N1 109.28(17) yes
C4 N2 B1 129.83(18) yes
N1 N2 B1 120.88(17) yes
C9 N3 N4 107.06(17) yes
C9 N3 Co1 143.54(16) yes
N4 N3 Co1 109.26(13) yes
C11 N4 N3 108.97(18) yes
C11 N4 B1 129.90(18) yes
N3 N4 B1 121.10(17) yes
C16 N5 N6 107.07(17) yes
C16 N5 Co1 143.08(15) yes
N6 N5 Co1 109.50(12) yes
C18 N6 N5 109.37(17) yes
C18 N6 B1 130.08(18) yes
N5 N6 B1 120.29(16) yes
C1 N7 Co1 175.7(2) yes
N7 C1 S1 179.5(3) yes
N6 B1 N4 108.93(18) yes
N6 B1 N2 108.89(17) yes
N4 B1 N2 109.47(18) yes
N6 B1 H1 109.8 ?
N4 B1 H1 109.8 ?
N2 B1 H1 109.8 ?
N1 C2 C3 108.88(19) yes
N1 C2 C5 121.7(2) yes
C3 C2 C5 129.4(2) yes
C4 C3 C2 107.0(2) yes
C4 C3 H3 126.5 ?
C2 C3 H3 126.5 ?
N2 C4 C3 107.7(2) yes
N2 C4 C23 123.3(2) yes
C3 C4 C23 128.9(2) yes
C2 C5 C7 110.2(2) yes
C2 C5 C8 108.9(2) yes
C7 C5 C8 109.5(2) yes
C2 C5 C6 109.5(2) yes
C7 C5 C6 110.2(2) yes
C8 C5 C6 108.4(2) yes
C5 C6 H6A 109.5 ?
C5 C6 H6B 109.5 ?
H6A C6 H6B 109.5 ?
C5 C6 H6C 109.5 ?
H6A C6 H6C 109.5 ?
H6B C6 H6C 109.5 ?
C5 C7 H7A 109.5 ?
C5 C7 H7B 109.5 ?
H7A C7 H7B 109.5 ?
C5 C7 H7C 109.5 ?
H7A C7 H7C 109.5 ?
H7B C7 H7C 109.5 ?
C5 C8 H8A 109.5 ?
C5 C8 H8B 109.5 ?
H8A C8 H8B 109.5 ?
C5 C8 H8C 109.5 ?
H8A C8 H8C 109.5 ?
H8B C8 H8C 109.5 ?
N3 C9 C10 109.1(2) yes
N3 C9 C12 122.1(2) yes
C10 C9 C12 128.7(2) yes
C11 C10 C9 107.0(2) yes
C11 C10 H10 126.5 ?
C9 C10 H10 126.5 ?
N4 C11 C10 107.79(19) yes
N4 C11 C24 122.8(2) yes
C10 C11 C24 129.4(2) yes
C9 C12 C15 110.0(2) yes
C9 C12 C13 109.8(2) yes
C15 C12 C13 109.6(2) yes
C9 C12 C14 109.5(2) yes
C15 C12 C14 109.7(2) yes
C13 C12 C14 108.2(2) yes
C12 C13 H13A 109.5 ?
C12 C13 H13B 109.5 ?
H13A C13 H13B 109.5 ?
C12 C13 H13C 109.5 ?
H13A C13 H13C 109.5 ?
H13B C13 H13C 109.5 ?
C12 C14 H14A 109.5 ?
C12 C14 H14B 109.5 ?
H14A C14 H14B 109.5 ?
C12 C14 H14C 109.5 ?
H14A C14 H14C 109.5 ?
H14B C14 H14C 109.5 ?
C12 C15 H15A 109.5 ?
C12 C15 H15B 109.5 ?
H15A C15 H15B 109.5 ?
C12 C15 H15C 109.5 ?
H15A C15 H15C 109.5 ?
H15B C15 H15C 109.5 ?
N5 C16 C17 108.94(18) yes
N5 C16 C19 122.34(19) yes
C17 C16 C19 128.65(19) yes
C18 C17 C16 106.9(2) yes
C18 C17 H17 126.6 ?
C16 C17 H17 126.6 ?
N6 C18 C17 107.72(19) yes
N6 C18 C25 123.3(2) yes
C17 C18 C25 129.0(2) yes
C16 C19 C20 109.57(19) yes
C16 C19 C22 108.88(18) yes
C20 C19 C22 109.2(2) yes
C16 C19 C21 111.29(19) yes
C20 C19 C21 108.2(2) yes
C22 C19 C21 109.7(2) yes
C19 C20 H20A 109.5 ?
C19 C20 H20B 109.5 ?
H20A C20 H20B 109.5 ?
C19 C20 H20C 109.5 ?
H20A C20 H20C 109.5 ?
H20B C20 H20C 109.5 ?
C19 C21 H21A 109.5 ?
C19 C21 H21B 109.5 ?
H21A C21 H21B 109.5 ?
C19 C21 H21C 109.5 ?
H21A C21 H21C 109.5 ?
H21B C21 H21C 109.5 ?
C19 C22 H22A 109.5 ?
C19 C22 H22B 109.5 ?
H22A C22 H22B 109.5 ?
C19 C22 H22C 109.5 ?
H22A C22 H22C 109.5 ?
H22B C22 H22C 109.5 ?
C4 C23 H23A 109.5 ?
C4 C23 H23B 109.5 ?
H23A C23 H23B 109.5 ?
C4 C23 H23C 109.5 ?
H23A C23 H23C 109.5 ?
H23B C23 H23C 109.5 ?
C11 C24 H24A 109.5 ?
C11 C24 H24B 109.5 ?
H24A C24 H24B 109.5 ?
C11 C24 H24C 109.5 ?
H24A C24 H24C 109.5 ?
H24B C24 H24C 109.5 ?
C18 C25 H25A 109.5 ?
C18 C25 H25B 109.5 ?
H25A C25 H25B 109.5 ?
C18 C25 H25C 109.5 ?
H25A C25 H25C 109.5 ?
H25B C25 H25C 109.5 ?

loop_
_geom_bond_atom_site_label_1
_geom_bond_atom_site_label_2
_geom_bond_distance
_geom_bond_publ_flag
Co1 N7 1.915(2) yes
Co1 N1 2.0031(19) yes
Co1 N5 2.0181(18) yes
Co1 N3 2.0225(18) yes
N1 C2 1.347(3) yes
N1 N2 1.386(2) yes
N2 C4 1.352(3) yes
N2 B1 1.558(3) yes
N3 C9 1.340(3) yes
N3 N4 1.386(2) yes
N4 C11 1.351(3) yes
N4 B1 1.550(3) yes
N5 C16 1.340(3) yes
N5 N6 1.387(2) yes
N6 C18 1.350(3) yes
N6 B1 1.549(3) yes
N7 C1 1.169(3) yes
C1 S1 1.608(2) yes
B1 H1 1.0000 ?
C2 C3 1.393(3) yes
C2 C5 1.520(3) yes
C3 C4 1.378(3) yes
C3 H3 0.9500 ?
C4 C23 1.489(3) yes
C5 C7 1.528(4) yes
C5 C8 1.536(4) yes
C5 C6 1.538(4) yes
C6 H6A 0.9800 ?
C6 H6B 0.9800 ?
C6 H6C 0.9800 ?
C7 H7A 0.9800 ?
C7 H7B 0.9800 ?
C7 H7C 0.9800 ?
C8 H8A 0.9800 ?
C8 H8B 0.9800 ?
C8 H8C 0.9800 ?
C9 C10 1.386(3) yes
C9 C12 1.515(3) yes
C10 C11 1.373(3) yes
C10 H10 0.9500 ?
C11 C24 1.494(3) yes
C12 C15 1.531(4) yes
C12 C13 1.533(3) yes
C12 C14 1.534(4) yes
C13 H13A 0.9800 ?
C13 H13B 0.9800 ?
C13 H13C 0.9800 ?
C14 H14A 0.9800 ?
C14 H14B 0.9800 ?
C14 H14C 0.9800 ?
C15 H15A 0.9800 ?
C15 H15B 0.9800 ?
C15 H15C 0.9800 ?
C16 C17 1.398(3) yes
C16 C19 1.510(3) yes
C17 C18 1.377(3) yes
C17 H17 0.9500 ?
C18 C25 1.497(3) yes
C19 C20 1.522(3) yes
C19 C22 1.532(3) yes
C19 C21 1.535(3) yes
C20 H20A 0.9800 ?
C20 H20B 0.9800 ?
C20 H20C 0.9800 ?
C21 H21A 0.9800 ?
C21 H21B 0.9800 ?
C21 H21C 0.9800 ?
C22 H22A 0.9800 ?
C22 H22B 0.9800 ?
C22 H22C 0.9800 ?
C23 H23A 0.9800 ?
C23 H23B 0.9800 ?
C23 H23C 0.9800 ?
C24 H24A 0.9800 ?
C24 H24B 0.9800 ?
C24 H24C 0.9800 ?
C25 H25A 0.9800 ?
C25 H25B 0.9800 ?
C25 H25C 0.9800 ?

loop_
_geom_torsion_atom_site_label_1
_geom_torsion_atom_site_label_2
_geom_torsion_atom_site_label_3
_geom_torsion_atom_site_label_4
_geom_torsion
N7 Co1 N1 C2 5.8(3)
N5 Co1 N1 C2 -124.3(3)
N3 Co1 N1 C2 137.5(3)
N7 Co1 N1 N2 175.41(13)
N5 Co1 N1 N2 45.38(14)
N3 Co1 N1 N2 -52.83(14)
C2 N1 N2 C4 -0.1(2)
Co1 N1 N2 C4 -173.52(14)
C2 N1 N2 B1 -178.97(18)
Co1 N1 N2 B1 7.6(2)
N7 Co1 N3 C9 4.0(3)
N1 Co1 N3 C9 -128.3(3)
N5 Co1 N3 C9 136.2(3)
N7 Co1 N3 N4 178.66(13)
N1 Co1 N3 N4 46.39(14)
N5 Co1 N3 N4 -49.09(14)
C9 N3 N4 C11 -0.1(2)
Co1 N3 N4 C11 -176.83(13)
C9 N3 N4 B1 -178.45(18)
Co1 N3 N4 B1 4.8(2)
N7 Co1 N5 C16 1.2(3)
N1 Co1 N5 C16 132.1(2)
N3 Co1 N5 C16 -131.4(2)
N7 Co1 N5 N6 173.09(13)
N1 Co1 N5 N6 -55.97(14)
N3 Co1 N5 N6 40.48(14)
C16 N5 N6 C18 1.3(2)
Co1 N5 N6 C18 -173.66(14)
C16 N5 N6 B1 -173.41(18)
Co1 N5 N6 B1 11.7(2)
C18 N6 B1 N4 118.5(2)
N5 N6 B1 N4 -68.0(2)
C18 N6 B1 N2 -122.1(2)
N5 N6 B1 N2 51.3(2)
C11 N4 B1 N6 -121.3(2)
N3 N4 B1 N6 56.6(2)
C11 N4 B1 N2 119.7(2)
N3 N4 B1 N2 -62.3(2)
C4 N2 B1 N6 116.4(2)
N1 N2 B1 N6 -64.9(2)
C4 N2 B1 N4 -124.6(2)
N1 N2 B1 N4 54.1(2)
N2 N1 C2 C3 -0.1(2)
Co1 N1 C2 C3 169.6(2)
N2 N1 C2 C5 179.1(2)
Co1 N1 C2 C5 -11.1(4)
N1 C2 C3 C4 0.3(3)
C5 C2 C3 C4 -178.9(2)
N1 N2 C4 C3 0.2(2)
B1 N2 C4 C3 179.0(2)
N1 N2 C4 C23 -178.5(2)
B1 N2 C4 C23 0.3(4)
C2 C3 C4 N2 -0.3(3)
C2 C3 C4 C23 178.3(2)
N1 C2 C5 C7 -54.1(3)
C3 C2 C5 C7 125.0(3)
N1 C2 C5 C8 -174.2(2)
C3 C2 C5 C8 4.8(4)
N1 C2 C5 C6 67.4(3)
C3 C2 C5 C6 -113.6(3)
N4 N3 C9 C10 0.0(2)
Co1 N3 C9 C10 174.76(19)
N4 N3 C9 C12 -178.65(19)
Co1 N3 C9 C12 -3.9(4)
N3 C9 C10 C11 0.1(3)
C12 C9 C10 C11 178.7(2)
N3 N4 C11 C10 0.2(2)
B1 N4 C11 C10 178.3(2)
N3 N4 C11 C24 179.5(2)
B1 N4 C11 C24 -2.3(3)
C9 C10 C11 N4 -0.2(2)
C9 C10 C11 C24 -179.5(2)
N3 C9 C12 C15 -61.6(3)
C10 C9 C12 C15 120.1(3)
N3 C9 C12 C13 59.2(3)
C10 C9 C12 C13 -119.2(3)
N3 C9 C12 C14 177.8(2)
C10 C9 C12 C14 -0.5(3)
N6 N5 C16 C17 -1.2(2)
Co1 N5 C16 C17 170.80(18)
N6 N5 C16 C19 175.99(18)
Co1 N5 C16 C19 -12.0(4)
N5 C16 C17 C18 0.7(2)
C19 C16 C17 C18 -176.2(2)
N5 N6 C18 C17 -0.8(2)
B1 N6 C18 C17 173.2(2)
N5 N6 C18 C25 178.79(19)
B1 N6 C18 C25 -7.2(3)
C16 C17 C18 N6 0.0(2)
C16 C17 C18 C25 -179.5(2)
N5 C16 C19 C20 -176.6(2)
C17 C16 C19 C20 0.0(3)
N5 C16 C19 C22 -57.2(3)
C17 C16 C19 C22 119.4(2)
N5 C16 C19 C21 63.8(3)
C17 C16 C19 C21 -119.5(2)
